data_4077077
loop_
_publ_author_name
'Son, Seung Uk'
'Park, Kang Hyun'
'Jung, Il Gu'
'Chung, Young Keun'
'Lah, Myoung Soo'

_publ_section_title
;
 Reactions of Fe2(CO)9with Azine Derivatives:&#x00A0; Discovery of New
 Coordination Modes and Reactivity of New Bimetallic Compounds
;
_journal_issue 24
_journal_name_full Organometallics
_journal_page_first 5366
_journal_paper_doi 10.1021/om0205546
_journal_volume 21
_journal_year 2002
_chemical_formula_sum 'C14 H12 Fe2 N2 O6'
_chemical_formula_weight 415.96
_chemical_name_systematic
; 
 ? 
;
_space_group_IT_number 2
_symmetry_space_group_name_Hall '-P 1'
_symmetry_space_group_name_H-M 'P -1'
_atom_sites_solution_hydrogens geom
_atom_sites_solution_primary direct
_atom_sites_solution_secondary difmap
_audit_creation_method SHELXL-97
_cell_angle_alpha 79.250(2)
_cell_angle_beta 89.994(2)
_cell_angle_gamma 89.980(2)
_cell_formula_units_Z 2
_cell_length_a 7.5110(10)
_cell_length_b 10.2170(10)
_cell_length_c 11.5080(10)
_cell_measurement_temperature 293(2)
_cell_volume 867.62(16)
_computing_structure_refinement 'SHELXL-97 (Sheldrick, 1997)'
_computing_structure_solution 'SHELXS-97 (Sheldrick, 1990)'
_diffrn_ambient_temperature 293(2)
_diffrn_measured_fraction_theta_full 0.990
_diffrn_measured_fraction_theta_max 0.990
_diffrn_radiation_monochromator graphite
_diffrn_radiation_source 'fine-focus sealed tube'
_diffrn_radiation_type MoK\a
_diffrn_radiation_wavelength 0.71073
_diffrn_reflns_av_R_equivalents 0.0457
_diffrn_reflns_av_sigmaI/netI 0.0698
_diffrn_reflns_limit_h_max 9
_diffrn_reflns_limit_h_min -9
_diffrn_reflns_limit_k_max 12
_diffrn_reflns_limit_k_min -13
_diffrn_reflns_limit_l_max 14
_diffrn_reflns_limit_l_min -14
_diffrn_reflns_number 5865
_diffrn_reflns_theta_full 27.45
_diffrn_reflns_theta_max 27.45
_diffrn_reflns_theta_min 1.80
_exptl_absorpt_coefficient_mu 1.702
_exptl_crystal_density_diffrn 1.592
_exptl_crystal_density_method 'not measured'
_exptl_crystal_F_000 420
_refine_diff_density_max 0.410
_refine_diff_density_min -0.766
_refine_diff_density_rms 0.148
_refine_ls_extinction_method none
_refine_ls_goodness_of_fit_ref 0.950
_refine_ls_hydrogen_treatment mixed
_refine_ls_matrix_type full
_refine_ls_number_parameters 219
_refine_ls_number_reflns 3933
_refine_ls_number_restraints 0
_refine_ls_restrained_S_all 0.950
_refine_ls_R_factor_all 0.0703
_refine_ls_R_factor_gt 0.0456
_refine_ls_shift/su_max 0.001
_refine_ls_shift/su_mean 0.000
_refine_ls_structure_factor_coef Fsqd
_refine_ls_weighting_details 'calc w=1/[\s^2^(Fo^2^)+(0.0699P)^2^+0.0000P] where P=(Fo^2^+2Fc^2^)/3'
_refine_ls_weighting_scheme calc
_refine_ls_wR_factor_gt 0.1052
_refine_ls_wR_factor_ref 0.1211
_reflns_number_gt 2564
_reflns_number_total 3933
_reflns_threshold_expression >2sigma(I)
_cod_data_source_file om0205546.cif
_cod_data_source_block 19
_cod_database_code 4077077

loop_
_symmetry_equiv_pos_as_xyz
'x, y, z'
'-x, -y, -z'

loop_
_atom_site_label
_atom_site_type_symbol
_atom_site_fract_x
_atom_site_fract_y
_atom_site_fract_z
_atom_site_U_iso_or_equiv
_atom_site_adp_type
_atom_site_occupancy
_atom_site_symmetry_multiplicity
_atom_site_calc_flag
_atom_site_refinement_flags
Fe1 Fe 0.10786(5) 0.27518(4) 0.59350(4) 0.04927(16) Uani 1 1 d .
Fe2 Fe -0.39210(5) -0.27517(4) 0.90655(4) 0.04927(16) Uani 1 1 d .
N1 N 0.0823(3) 0.4660(3) 0.4930(3) 0.0634(8) Uani 1 1 d .
N2 N -0.4175(4) -0.4659(3) 1.0074(3) 0.0643(7) Uani 1 1 d .
O1 O 0.2253(4) 0.0405(3) 0.7610(3) 0.0949(9) Uani 1 1 d .
O2 O -0.0294(4) 0.1380(3) 0.4092(3) 0.1045(10) Uani 1 1 d .
O3 O -0.2124(4) 0.3009(3) 0.7351(3) 0.0961(9) Uani 1 1 d .
O4 O -0.2738(4) -0.0405(3) 0.7388(3) 0.0947(9) Uani 1 1 d .
O5 O -0.7123(4) -0.3008(3) 0.7646(3) 0.0958(9) Uani 1 1 d .
O6 O -0.5296(4) -0.1388(3) 1.0910(3) 0.1029(11) Uani 1 1 d .
C1 C 0.5014(5) 0.2005(4) 0.5156(4) 0.0838(12) Uani 1 1 d .
H1A H 0.6110 0.2403 0.4838 0.101 Uiso 1 1 calc R
H1B H 0.4651 0.1339 0.4717 0.101 Uiso 1 1 calc R
H1C H 0.5185 0.1600 0.5971 0.101 Uiso 1 1 calc R
C2 C 0.3592(4) 0.3065(4) 0.5068(3) 0.0669(9) Uani 1 1 d .
H2 H 0.2839 0.3210 0.4415 0.080 Uiso 1 1 calc R
C3 C 0.3383(4) 0.3826(4) 0.5939(4) 0.0707(10) Uani 1 1 d .
H3 H 0.4199 0.3772 0.6553 0.085 Uiso 1 1 calc R
C4 C 0.1909(4) 0.4680(3) 0.5868(4) 0.0707(10) Uani 1 1 d .
H4 H 0.1692 0.5218 0.6422 0.085 Uiso 1 1 calc R
C5 C -0.3101(4) -0.4693(3) 0.9133(4) 0.0699(10) Uani 1 1 d .
H5 H -0.3322 -0.5237 0.8585 0.084 Uiso 1 1 calc R
C6 C -0.1617(4) -0.3832(4) 0.9056(4) 0.0715(10) Uani 1 1 d .
H6 H -0.0799 -0.3779 0.8442 0.086 Uiso 1 1 calc R
C7 C -0.1418(4) -0.3063(4) 0.9928(4) 0.0682(9) Uani 1 1 d .
H7 H -0.2173 -0.3212 1.0581 0.082 Uiso 1 1 calc R
C8 C 0.0006(5) -0.1983(4) 0.9841(4) 0.0877(13) Uani 1 1 d .
H8A H 0.1116 -0.2379 1.0136 0.105 Uiso 1 1 calc R
H8B H -0.0348 -0.1336 1.0304 0.105 Uiso 1 1 calc R
H8C H 0.0147 -0.1555 0.9030 0.105 Uiso 1 1 calc R
C9 C 0.1787(5) 0.1329(4) 0.6964(3) 0.0632(8) Uani 1 1 d .
C10 C 0.0225(5) 0.1907(4) 0.4812(3) 0.0642(8) Uani 1 1 d .
C11 C -0.0859(5) 0.2912(4) 0.6807(3) 0.0643(9) Uani 1 1 d .
C12 C -0.3201(5) -0.1320(3) 0.8039(3) 0.0626(8) Uani 1 1 d .
C13 C -0.5857(5) -0.2915(3) 0.8182(3) 0.0648(9) Uani 1 1 d .
C14 C -0.4782(4) -0.1899(3) 1.0188(3) 0.0630(9) Uani 1 1 d .

loop_
_atom_site_aniso_label
_atom_site_aniso_U_11
_atom_site_aniso_U_22
_atom_site_aniso_U_33
_atom_site_aniso_U_23
_atom_site_aniso_U_13
_atom_site_aniso_U_12
Fe1 0.0556(3) 0.0341(3) 0.0559(3) -0.00287(18) -0.00480(19) 0.00247(18)
Fe2 0.0558(3) 0.0345(3) 0.0554(3) -0.00296(18) 0.00264(19) 0.00232(18)
N1 0.0583(16) 0.0332(14) 0.091(2) 0.0079(13) 0.0020(15) 0.0048(11)
N2 0.0586(15) 0.0343(14) 0.092(2) 0.0093(13) -0.0062(15) -0.0012(11)
O1 0.112(2) 0.0594(19) 0.098(2) 0.0246(16) -0.0333(16) 0.0033(15)
O2 0.127(2) 0.100(3) 0.098(2) -0.049(2) -0.0436(19) 0.0250(18)
O3 0.0926(19) 0.105(3) 0.087(2) -0.0097(17) 0.0274(17) 0.0109(16)
O4 0.119(2) 0.0593(19) 0.0917(19) 0.0228(15) 0.0279(16) 0.0061(15)
O5 0.094(2) 0.103(3) 0.088(2) -0.0130(17) -0.0298(16) -0.0056(16)
O6 0.123(2) 0.097(2) 0.101(2) -0.048(2) 0.0415(19) -0.0214(18)
C1 0.070(2) 0.083(3) 0.093(3) -0.005(2) -0.003(2) 0.0284(19)
C2 0.0497(18) 0.062(2) 0.082(2) 0.0060(18) -0.0010(16) 0.0071(15)
C3 0.0526(19) 0.047(2) 0.107(3) -0.003(2) -0.0155(18) -0.0034(15)
C4 0.061(2) 0.039(2) 0.112(3) -0.0152(19) -0.009(2) -0.0047(15)
C5 0.063(2) 0.0372(19) 0.109(3) -0.0130(18) 0.005(2) 0.0113(15)
C6 0.0518(19) 0.053(2) 0.107(3) -0.008(2) 0.0103(19) 0.0074(15)
C7 0.0506(18) 0.060(2) 0.086(2) 0.0072(19) -0.0058(16) -0.0020(15)
C8 0.071(2) 0.086(3) 0.101(3) -0.002(2) -0.002(2) -0.023(2)
C9 0.070(2) 0.049(2) 0.068(2) -0.0036(16) -0.0108(16) -0.0017(16)
C10 0.069(2) 0.051(2) 0.071(2) -0.0057(17) -0.0104(17) 0.0173(15)
C11 0.077(2) 0.055(2) 0.061(2) -0.0099(16) -0.0032(18) 0.0033(17)
C12 0.071(2) 0.046(2) 0.067(2) -0.0015(16) 0.0076(16) 0.0073(15)
C13 0.079(2) 0.052(2) 0.062(2) -0.0068(16) 0.0005(18) -0.0002(17)
C14 0.068(2) 0.052(2) 0.069(2) -0.0095(17) 0.0112(17) -0.0105(16)

loop_
_atom_type_symbol
_atom_type_description
_atom_type_scat_dispersion_real
_atom_type_scat_dispersion_imag
_atom_type_scat_source
C C 0.0033 0.0016 'International Tables Vol C Tables 4.2.6.8 and 6.1.1.4'
H H 0.0000 0.0000 'International Tables Vol C Tables 4.2.6.8 and 6.1.1.4'
O O 0.0106 0.0060 'International Tables Vol C Tables 4.2.6.8 and 6.1.1.4'
N N 0.0061 0.0033 'International Tables Vol C Tables 4.2.6.8 and 6.1.1.4'
Fe Fe 0.3463 0.8444 'International Tables Vol C Tables 4.2.6.8 and 6.1.1.4'

loop_
_geom_angle_atom_site_label_1
_geom_angle_atom_site_label_2
_geom_angle_atom_site_label_3
_geom_angle
_geom_angle_site_symmetry_1
_geom_angle_site_symmetry_3
C9 Fe1 C11 91.06(16) . .
C9 Fe1 C10 98.22(16) . .
C11 Fe1 C10 102.62(16) . .
C9 Fe1 C3 96.76(15) . .
C11 Fe1 C3 125.42(16) . .
C10 Fe1 C3 129.11(17) . .
C9 Fe1 C4 126.42(16) . .
C11 Fe1 C4 94.63(16) . .
C10 Fe1 C4 131.76(17) . .
C3 Fe1 C4 39.96(14) . .
C9 Fe1 N1 164.35(14) . .
C11 Fe1 N1 93.60(14) . .
C10 Fe1 N1 95.33(14) . .
C3 Fe1 N1 68.44(13) . .
C4 Fe1 N1 38.29(14) . .
C9 Fe1 C2 94.56(15) . .
C11 Fe1 C2 163.71(16) . .
C10 Fe1 C2 91.71(16) . .
C3 Fe1 C2 38.69(14) . .
C4 Fe1 C2 69.77(15) . .
N1 Fe1 C2 77.18(12) . .
C12 Fe2 C13 91.24(16) . .
C12 Fe2 C14 97.86(15) . .
C13 Fe2 C14 102.86(16) . .
C12 Fe2 C6 96.67(15) . .
C13 Fe2 C6 124.85(17) . .
C14 Fe2 C6 129.53(18) . .
C12 Fe2 C5 126.72(15) . .
C13 Fe2 C5 94.17(16) . .
C14 Fe2 C5 131.89(17) . .
C6 Fe2 C5 40.13(14) . .
C12 Fe2 N2 164.41(14) . .
C13 Fe2 N2 93.74(14) . .
C14 Fe2 N2 95.42(14) . .
C6 Fe2 N2 68.43(13) . .
C5 Fe2 N2 38.18(13) . .
C12 Fe2 C7 94.26(15) . .
C13 Fe2 C7 163.43(17) . .
C14 Fe2 C7 91.86(17) . .
C6 Fe2 C7 38.94(15) . .
C5 Fe2 C7 70.07(15) . .
N2 Fe2 C7 77.14(12) . .
C4 N1 N1 110.3(4) . 2_566
C4 N1 Fe1 69.76(18) . .
N1 N1 Fe1 116.0(2) 2_566 .
C5 N2 N2 109.3(4) . 2_447
C5 N2 Fe2 70.18(18) . .
N2 N2 Fe2 115.7(3) 2_447 .
C3 C2 C1 121.5(4) . .
C3 C2 Fe1 67.49(18) . .
C1 C2 Fe1 123.5(3) . .
C2 C3 C4 118.3(4) . .
C2 C3 Fe1 73.83(19) . .
C4 C3 Fe1 70.18(18) . .
N1 C4 C3 114.8(4) . .
N1 C4 Fe1 71.95(17) . .
C3 C4 Fe1 69.9(2) . .
N2 C5 C6 114.3(4) . .
N2 C5 Fe2 71.64(18) . .
C6 C5 Fe2 69.5(2) . .
C7 C6 C5 117.9(3) . .
C7 C6 Fe2 73.2(2) . .
C5 C6 Fe2 70.37(19) . .
C6 C7 C8 121.7(4) . .
C6 C7 Fe2 67.86(19) . .
C8 C7 Fe2 123.1(3) . .
O1 C9 Fe1 178.8(4) . .
O2 C10 Fe1 179.0(4) . .
O3 C11 Fe1 178.7(3) . .
O4 C12 Fe2 179.7(4) . .
O5 C13 Fe2 177.8(3) . .
O6 C14 Fe2 178.3(4) . .

loop_
_geom_bond_atom_site_label_1
_geom_bond_atom_site_label_2
_geom_bond_distance
_geom_bond_site_symmetry_2
Fe1 C9 1.777(4) .
Fe1 C11 1.793(4) .
Fe1 C10 1.801(4) .
Fe1 C3 2.050(3) .
Fe1 C4 2.054(3) .
Fe1 N1 2.082(3) .
Fe1 C2 2.131(3) .
Fe2 C12 1.784(3) .
Fe2 C13 1.800(4) .
Fe2 C14 1.807(4) .
Fe2 C6 2.053(3) .
Fe2 C5 2.065(3) .
Fe2 N2 2.083(3) .
Fe2 C7 2.122(3) .
N1 C4 1.356(5) .
N1 N1 1.442(5) 2_566
N2 C5 1.356(5) .
N2 N2 1.448(5) 2_447
O1 C9 1.142(4) .
O2 C10 1.138(4) .
O3 C11 1.151(4) .
O4 C12 1.138(4) .
O5 C13 1.147(4) .
O6 C14 1.129(4) .
C1 C2 1.510(5) .
C2 C3 1.387(5) .
C3 C4 1.402(5) .
C5 C6 1.413(5) .
C6 C7 1.393(5) .
C7 C8 1.527(5) .
